data_1536685
loop_
_publ_author_name
'Klein, U.'
'Massa, W.'

_publ_section_title
;
 Jahn-Teller Ordnung in Mangan(III)-fluoridsulfaten.I. Kristallstrukturen
 von Verbindungen A2 (Mn F3 (S O4)) (A = Rb, N H4, Cs)
;
_journal_name_full 'Zeitschrift fuer Anorganische und Allgemeine Chemie'
_journal_page_first 1168
_journal_page_last 1172
_journal_volume 628
_journal_year 2002
_chemical_formula_sum 'F3 Mn O4 Rb2 S'
_chemical_name_systematic 'Rb2 (Mn F3 (S O4))'
_space_group_IT_number 14
_symmetry_space_group_name_Hall '-P 2ybc'
_symmetry_space_group_name_H-M 'P 1 21/c 1'
_cell_angle_alpha 90
_cell_angle_beta 92.26
_cell_angle_gamma 90
_cell_formula_units_Z 4
_cell_length_a 7.271
_cell_length_b 11.091
_cell_length_c 8.776
_cell_volume 707.170
_citation_journal_id_ASTM ZAACAB
_cod_data_source_file Klein_ZAACAB_2002_530.cif
_cod_data_source_block F3Mn1O4Rb2S1
_cod_original_cell_volume 707.1695
_cod_original_formula_sum 'F3 Mn1 O4 Rb2 S1'
_cod_database_code 1536685

loop_
_symmetry_equiv_pos_as_xyz
x,y,z
-x,y+1/2,-z+1/2
-x,-y,-z
x,-y-1/2,z-1/2

loop_
_atom_site_label
_atom_site_type_symbol
_atom_site_fract_x
_atom_site_fract_y
_atom_site_fract_z
_atom_site_occupancy
_atom_site_U_iso_or_equiv
F3 F-1 0.2396 0.0025 0.0994 1 0.0
Mn2 Mn+3 0 0 0 1 0.0
O4 O-2 0.8246 0.0977 0.3956 1 0.0
O1 O-2 0.1058 0.4441 0.2885 1 0.0
O2 O-2 0.6049 0.0539 0.1966 1 0.0
Rb2 Rb+1 -0.29484 0.31053 0.1764 1 0.0
Rb1 Rb+1 0.19928 0.18905 0.32702 1 0.0
F2 F-1 -0.0262 0.1582 0.0444 1 0.0
S1 S+6 0.74882 -0.00104 0.30465 1 0.0
O3 O-2 0.6645 -0.0951 0.3923 1 0.0
Mn1 Mn+3 0.5 0 0 1 0.0
F1 F-1 0.4791 0.3421 0.4474 1 0.0
